data_9007863
loop_
_publ_author_name
'Cousson, A.'
'Proust, J.'
'Pages, M.'
'Robert, F.'
'Rizkalla, E. N.'

_publ_section_title
;
 Structure of dibenzoatodioxouranium(VI)
;
_journal_name_full 'Acta Crystallographica, Section C'
_journal_page_first 2316
_journal_page_last 2318
_journal_paper_doi 10.1107/S0108270190002761
_journal_volume 46
_journal_year 1990
_chemical_formula_structural U(C7H5O2)2O2
_chemical_formula_sum 'C14 H10 O6 U'
_space_group_IT_number 12
_symmetry_space_group_name_Hall '-C 2y'
_symmetry_space_group_name_H-M 'C 1 2/m 1'
_cell_angle_alpha 90
_cell_angle_beta 95.81
_cell_angle_gamma 90
_cell_length_a 7.604
_cell_length_b 17.408
_cell_length_c 5.296
_cell_formula_units_Z 2
_cell_volume 697.433
_database_code_amcsd 0010226
_exptl_crystal_density_diffrn 2.439
_cod_original_formula_sum 'U O6 C14 H10'
_cod_database_code 9007863
_amcsd_formula_title U(C7H5O2)2O2

loop_
_space_group_symop_operation_xyz
x,y,z
1/2+x,1/2+y,z
x,-y,z
1/2+x,1/2-y,z
-x,y,-z
1/2-x,1/2+y,-z
-x,-y,-z
1/2-x,1/2-y,-z

loop_
_atom_site_label
_atom_site_fract_x
_atom_site_fract_y
_atom_site_fract_z
_atom_site_U_iso_or_equiv
U1 0.00000 0.00000 0.00000 0.02450
O1 0.22700 0.00000 0.09600 0.03700
O2 -0.04100 0.09200 0.29500 0.04180
C1 0.00000 0.12750 0.50000 0.02940
C2 0.00000 0.21270 0.50000 0.02310
C3 0.07800 0.25120 0.71000 0.04040
C4 0.07900 0.33000 0.70500 0.04760
C5 0.00000 0.37000 0.50000 0.04580
H3 0.12000 0.23000 0.86000 0.08000
H4 0.08000 0.35000 0.80000 0.08000
H5 0.00000 0.42000 0.50000 0.08000

loop_
_cod_related_entry_id
_cod_related_entry_database
_cod_related_entry_code
1 AMCSD 0010226
